data_7225428
loop_
_publ_author_name
'Nie, Ai-Yang'
'Tong, Yong-Li'
'Zhou, Hu'
'Cao, Ling-Ling'
'Yu, Hui'
'Shi, Chao'
'Yuan, Aihua'

_publ_section_title
;
 Eight Zn(II) and Cd(II) complexes based on the aromatic C-centered
 triangular multicarboxylate and N-donor mixed ligands
;
_journal_name_full 'RSC Adv.'
_journal_paper_doi 10.1039/C6RA10144E
_journal_year 2016
_chemical_formula_moiety '4(C32 H22 N2 O7 Zn2), 2(C1.50 H3.50 N0.50 O0.50), 4(C3 H7 N O)'
_chemical_formula_sum 'C143 H123 N13 O33 Zn8'
_chemical_formula_weight 3074.50
_chemical_name_systematic
; 
 ? 
;
_space_group_IT_number 14
_symmetry_cell_setting monoclinic
_symmetry_space_group_name_Hall '-P 2ybc'
_symmetry_space_group_name_H-M 'P 1 21/c 1'
_atom_sites_solution_hydrogens geom
_atom_sites_solution_primary direct
_atom_sites_solution_secondary difmap
_audit_creation_method SHELXL-97
_audit_update_record
;
2015-12-23 deposited with the CCDC.
2016-05-23 downloaded from the CCDC.
;
_cell_angle_alpha 90.00
_cell_angle_beta 98.093(2)
_cell_angle_gamma 90.00
_cell_formula_units_Z 1
_cell_length_a 11.0265(16)
_cell_length_b 13.461(2)
_cell_length_c 25.8071(19)
_cell_measurement_reflns_used 3532
_cell_measurement_temperature 291(2)
_cell_measurement_theta_max 18.61
_cell_measurement_theta_min 2.28
_cell_volume 3792.3(8)
_computing_cell_refinement SMART
_computing_data_collection 'SMART (Bruker, 2004)'
_computing_data_reduction 'SAINT (Bruker, 2004'
_computing_molecular_graphics 'DIAMOND (Brandenburg, 2006)'
_computing_publication_material SHELXTL
_computing_structure_refinement 'SHELXL-97 (Sheldrick, 1997)'
_computing_structure_solution 'SHELXS-97 (Sheldrick, 1997)'
_diffrn_ambient_temperature 291(2)
_diffrn_measured_fraction_theta_full 0.994
_diffrn_measured_fraction_theta_max 0.994
_diffrn_measurement_device_type 'Bruker Smart Aepx CCD'
_diffrn_measurement_method 'phi and omega scans'
_diffrn_radiation_monochromator graphite
_diffrn_radiation_source 'sealed tube'
_diffrn_radiation_type MoK\a
_diffrn_radiation_wavelength 0.71073
_diffrn_reflns_av_R_equivalents 0.0168
_diffrn_reflns_av_sigmaI/netI 0.0520
_diffrn_reflns_limit_h_max 14
_diffrn_reflns_limit_h_min -13
_diffrn_reflns_limit_k_max 15
_diffrn_reflns_limit_k_min -17
_diffrn_reflns_limit_l_max 32
_diffrn_reflns_limit_l_min -32
_diffrn_reflns_number 31462
_diffrn_reflns_theta_full 27.00
_diffrn_reflns_theta_max 27.00
_diffrn_reflns_theta_min 1.59
_exptl_absorpt_coefficient_mu 1.317
_exptl_absorpt_correction_T_max 0.788
_exptl_absorpt_correction_T_min 0.735
_exptl_absorpt_correction_type multi-scan
_exptl_absorpt_process_details 'SADABS; Bruker, 2004'
_exptl_crystal_colour colorless
_exptl_crystal_density_diffrn 1.346
_exptl_crystal_density_method 'not measured'
_exptl_crystal_description block
_exptl_crystal_F_000 1576
_exptl_crystal_size_max 0.24
_exptl_crystal_size_mid 0.22
_exptl_crystal_size_min 0.18
_refine_diff_density_max 0.530
_refine_diff_density_min -0.472
_refine_diff_density_rms 0.114
_refine_ls_extinction_method none
_refine_ls_goodness_of_fit_ref 1.019
_refine_ls_hydrogen_treatment constr
_refine_ls_matrix_type full
_refine_ls_number_parameters 481
_refine_ls_number_reflns 8211
_refine_ls_number_restraints 0
_refine_ls_restrained_S_all 1.019
_refine_ls_R_factor_all 0.0691
_refine_ls_R_factor_gt 0.0553
_refine_ls_shift/su_max 0.000
_refine_ls_shift/su_mean 0.000
_refine_ls_structure_factor_coef Fsqd
_refine_ls_weighting_details 'calc w=1/[\s^2^(Fo^2^)+(0.0834P)^2^] where P=(Fo^2^+2Fc^2^)/3'
_refine_ls_weighting_scheme calc
_refine_ls_wR_factor_gt 0.1463
_refine_ls_wR_factor_ref 0.1485
_reflns_number_gt 5201
_reflns_number_total 8211
_reflns_threshold_expression >2sigma(I)
_cod_data_source_file c6ra10144e2.cif
_cod_data_source_block 1
_cod_depositor_comments
;
The following automatic conversions were performed:

'_symmetry_cell_setting' value 'Monoclinic' changed to 'monoclinic'
according to
/usr/data/users/saulius/crontab/automatic-downloads/rss-feeds/RSC/lib/dictionaries/cif_core.dic
dictionary named 'cif_core.dic' version 2.4.2 from 2011-04-26.

Automatic conversion script
Id: cif_fix_values 4268 2015-11-12 08:31:59Z antanas 
;
_cod_original_sg_symbol_H-M P2(1)/c
_cod_database_code 7225428

loop_
_symmetry_equiv_pos_as_xyz
'x, y, z'
'-x, y+1/2, -z+1/2'
'-x, -y, -z'
'x, -y-1/2, z-1/2'

loop_
_atom_site_label
_atom_site_type_symbol
_atom_site_fract_x
_atom_site_fract_y
_atom_site_fract_z
_atom_site_U_iso_or_equiv
_atom_site_adp_type
_atom_site_occupancy
_atom_site_symmetry_multiplicity
_atom_site_calc_flag
_atom_site_refinement_flags
C1 C 0.7673(4) 0.1819(3) 0.58506(14) 0.0450(10) Uani 1 1 d .
C2 C 0.8109(4) 0.2602(3) 0.62478(14) 0.0446(9) Uani 1 1 d .
C3 C 0.7299(4) 0.3370(3) 0.63219(15) 0.0473(10) Uani 1 1 d .
H3 H 0.6530 0.3395 0.6121 0.057 Uiso 1 1 calc R
C4 C 0.7636(4) 0.4083(3) 0.66897(15) 0.0451(10) Uani 1 1 d .
H4 H 0.7094 0.4593 0.6738 0.054 Uiso 1 1 calc R
C5 C 0.8800(4) 0.4054(3) 0.69984(14) 0.0469(10) Uani 1 1 d .
C6 C 0.9591(4) 0.3287(3) 0.69222(15) 0.0483(10) Uani 1 1 d .
H6 H 1.0355 0.3254 0.7127 0.058 Uiso 1 1 calc R
C7 C 0.9256(4) 0.2561(3) 0.65410(15) 0.0511(11) Uani 1 1 d .
H7 H 0.9800 0.2057 0.6486 0.061 Uiso 1 1 calc R
C8 C 0.9212(4) 0.4862(3) 0.74068(15) 0.0415(9) Uani 1 1 d .
H8 H 1.0109 0.4839 0.7476 0.050 Uiso 1 1 calc R
C9 C 0.8730(3) 0.0321(3) 0.29358(14) 0.0411(9) Uani 1 1 d .
C10 C 0.7604(4) 0.0744(3) 0.29811(15) 0.0489(10) Uani 1 1 d .
H10 H 0.7121 0.0991 0.2684 0.059 Uiso 1 1 calc R
C11 C 0.7183(4) 0.0806(3) 0.34651(15) 0.0478(10) Uani 1 1 d .
H11 H 0.6414 0.1070 0.3489 0.057 Uiso 1 1 calc R
C12 C 0.7925(3) 0.0470(3) 0.39127(14) 0.0415(9) Uani 1 1 d .
C13 C 0.9053(3) 0.0044(3) 0.38645(14) 0.0409(9) Uani 1 1 d .
H13 H 0.9544 -0.0197 0.4160 0.049 Uiso 1 1 calc R
C14 C 0.9458(4) -0.0023(3) 0.33766(15) 0.0442(9) Uani 1 1 d .
H14 H 1.0218 -0.0301 0.3350 0.053 Uiso 1 1 calc R
C15 C 0.7483(4) 0.0474(3) 0.44286(14) 0.0431(9) Uani 1 1 d .
C16 C 0.8854(4) 0.5880(3) 0.71691(14) 0.0439(9) Uani 1 1 d .
C17 C 0.7843(4) 0.6411(3) 0.72754(15) 0.0459(9) Uani 1 1 d .
H17 H 0.7392 0.6190 0.7532 0.055 Uiso 1 1 calc R
C18 C 0.7499(4) 0.7281(3) 0.69969(14) 0.0455(9) Uani 1 1 d .
H18 H 0.6804 0.7627 0.7059 0.055 Uiso 1 1 calc R
C19 C 0.8199(4) 0.7629(3) 0.66262(14) 0.0422(9) Uani 1 1 d .
C20 C 0.9234(4) 0.7099(3) 0.65275(16) 0.0540(11) Uani 1 1 d .
H20 H 0.9692 0.7327 0.6275 0.065 Uiso 1 1 calc R
C21 C 0.9579(4) 0.6240(3) 0.68022(16) 0.0506(10) Uani 1 1 d .
H21 H 1.0285 0.5903 0.6745 0.061 Uiso 1 1 calc R
C22 C 0.7768(4) 0.8507(3) 0.62934(14) 0.0427(9) Uani 1 1 d .
C23 C 0.4914(4) 0.2885(3) 0.42742(15) 0.0488(10) Uani 1 1 d .
H23 H 0.5381 0.2525 0.4067 0.059 Uiso 1 1 calc R
C24 C 0.4439(4) 0.3811(3) 0.41089(17) 0.0552(11) Uani 1 1 d .
H24 H 0.4590 0.4064 0.3789 0.066 Uiso 1 1 calc R
C25 C 0.3748(4) 0.4358(3) 0.44137(16) 0.0557(11) Uani 1 1 d .
H25 H 0.3411 0.4964 0.4295 0.067 Uiso 1 1 calc R
C26 C 0.3565(4) 0.3991(3) 0.48974(17) 0.0558(11) Uani 1 1 d .
H26 H 0.3136 0.4367 0.5113 0.067 Uiso 1 1 calc R
C27 C 0.4021(4) 0.3056(3) 0.50636(15) 0.0471(10) Uani 1 1 d .
C28 C 0.3907(4) 0.2650(3) 0.55661(15) 0.0460(9) Uani 1 1 d .
C29 C 0.3380(4) 0.3147(3) 0.59390(16) 0.0541(11) Uani 1 1 d .
H29 H 0.3065 0.3782 0.5870 0.065 Uiso 1 1 calc R
C30 C 0.3316(4) 0.2699(3) 0.64285(18) 0.0639(13) Uani 1 1 d .
H30 H 0.2976 0.3043 0.6685 0.077 Uiso 1 1 calc R
C31 C 0.3764(4) 0.1741(3) 0.65254(17) 0.0528(11) Uani 1 1 d .
H31 H 0.3715 0.1436 0.6845 0.063 Uiso 1 1 calc R
C32 C 0.4281(4) 0.1250(3) 0.61435(17) 0.0511(10) Uani 1 1 d .
H32 H 0.4589 0.0613 0.6210 0.061 Uiso 1 1 calc R
C33 C 0.3583(5) 0.8371(4) 0.20006(19) 0.0721(14) Uani 1 1 d .
H33A H 0.4096 0.8590 0.1752 0.108 Uiso 1 1 calc R
H33B H 0.2785 0.8209 0.1821 0.108 Uiso 1 1 calc R
H33C H 0.3938 0.7794 0.2181 0.108 Uiso 1 1 calc R
C34 C 0.2736(4) 0.8871(3) 0.27962(18) 0.0650(13) Uani 1 1 d .
H34A H 0.3113 0.8310 0.2984 0.098 Uiso 1 1 calc R
H34B H 0.1923 0.8696 0.2638 0.098 Uiso 1 1 calc R
H34C H 0.2695 0.9415 0.3033 0.098 Uiso 1 1 calc R
C35 C 0.4107(4) 1.0090(3) 0.24245(18) 0.0568(11) Uani 1 1 d .
H35 H 0.4036 1.0562 0.2682 0.068 Uiso 1 1 calc R
C36 C 0.955(2) 0.2843(17) 0.4758(11) 0.098(8) Uani 0.25 1 d P
H36A H 0.8937 0.2435 0.4884 0.147 Uiso 0.25 1 calc PR
H36B H 1.0320 0.2502 0.4807 0.147 Uiso 0.25 1 calc PR
H36C H 0.9310 0.2977 0.4393 0.147 Uiso 0.25 1 calc PR
C37 C 1.031(2) 0.3569(16) 0.5553(9) 0.095(8) Uani 0.25 1 d P
H37A H 1.0493 0.4232 0.5678 0.142 Uiso 0.25 1 d PR
H37B H 1.1065 0.3205 0.5558 0.142 Uiso 0.25 1 d PR
H37C H 0.9805 0.3244 0.5773 0.142 Uiso 0.25 1 d PR
C38 C 0.897(3) 0.4501(18) 0.4771(11) 0.105(9) Uani 0.25 1 d P
H38A H 0.8220 0.4466 0.4531 0.126 Uiso 0.25 1 d PR
N1 N 0.4686(3) 0.2508(2) 0.47453(12) 0.0453(8) Uani 1 1 d .
N2 N 0.4354(3) 0.1683(2) 0.56622(13) 0.0505(9) Uani 1 1 d .
N3 N 0.3476(3) 0.9168(3) 0.23808(14) 0.0538(9) Uani 1 1 d .
N4 N 0.9642(15) 0.3615(15) 0.4998(8) 0.081(6) Uani 0.25 1 d P
O1 O 0.6784(2) 0.1956(2) 0.55236(10) 0.0491(7) Uani 1 1 d .
O2 O 0.8305(2) 0.09915(19) 0.58933(10) 0.0501(7) Uani 1 1 d .
O3 O 0.6510(3) 0.09450(19) 0.44727(10) 0.0479(7) Uani 1 1 d .
O4 O 0.8112(2) -0.00194(18) 0.47928(10) 0.0449(7) Uani 1 1 d .
O5 O 0.6890(3) 0.90023(19) 0.63977(10) 0.0486(7) Uani 1 1 d .
O6 O 0.8277(2) 0.86577(19) 0.58847(10) 0.0447(6) Uani 1 1 d .
O7 O 0.5884(2) -0.02281(18) 0.54068(10) 0.0455(7) Uani 1 1 d .
H7D H 0.5677 -0.0230 0.5712 0.068 Uiso 1 1 d R
O8 O 0.4769(3) 1.0186(2) 0.20741(13) 0.0668(9) Uani 1 1 d .
O9 O 0.9534(10) 0.5450(10) 0.4982(6) 0.084(5) Uani 0.25 1 d P
Zn1 Zn 0.76795(4) -0.01770(3) 0.548927(17) 0.04367(15) Uani 1 1 d .
Zn2 Zn 0.53743(4) 0.11372(3) 0.507002(17) 0.04446(15) Uani 1 1 d .

loop_
_atom_site_aniso_label
_atom_site_aniso_U_11
_atom_site_aniso_U_22
_atom_site_aniso_U_33
_atom_site_aniso_U_23
_atom_site_aniso_U_13
_atom_site_aniso_U_12
C1 0.045(2) 0.047(2) 0.039(2) -0.0059(17) -0.0112(18) 0.0121(19)
C2 0.044(2) 0.044(2) 0.043(2) -0.0112(17) -0.0066(17) 0.0107(18)
C3 0.037(2) 0.057(3) 0.043(2) -0.0125(19) -0.0072(17) 0.0100(19)
C4 0.040(2) 0.043(2) 0.047(2) -0.0110(17) -0.0111(17) 0.0136(18)
C5 0.049(2) 0.053(2) 0.0335(19) -0.0106(17) -0.0126(17) 0.0111(19)
C6 0.039(2) 0.055(2) 0.047(2) -0.0136(19) -0.0073(18) 0.0138(19)
C7 0.050(3) 0.049(2) 0.048(2) -0.0130(19) -0.0131(19) 0.021(2)
C8 0.045(2) 0.037(2) 0.043(2) -0.0047(16) 0.0069(17) -0.0026(18)
C9 0.039(2) 0.043(2) 0.038(2) -0.0058(16) -0.0093(16) -0.0106(17)
C10 0.061(3) 0.042(2) 0.040(2) 0.0113(17) -0.0043(19) 0.016(2)
C11 0.041(2) 0.049(2) 0.050(2) 0.0068(19) -0.0066(18) 0.0156(19)
C12 0.040(2) 0.043(2) 0.039(2) -0.0059(16) -0.0036(17) 0.0085(17)
C13 0.0321(19) 0.053(2) 0.0340(19) 0.0096(16) -0.0062(15) 0.0115(17)
C14 0.040(2) 0.052(2) 0.041(2) 0.0159(17) 0.0079(17) -0.0014(18)
C15 0.043(2) 0.045(2) 0.037(2) -0.0074(17) -0.0050(17) 0.0090(18)
C16 0.044(2) 0.050(2) 0.038(2) 0.0080(17) 0.0062(17) 0.0090(18)
C17 0.047(2) 0.050(2) 0.042(2) 0.0061(18) 0.0105(18) 0.0059(19)
C18 0.048(2) 0.041(2) 0.049(2) -0.0035(18) 0.0132(19) 0.0093(18)
C19 0.044(2) 0.046(2) 0.0358(19) 0.0047(17) 0.0055(17) 0.0082(18)
C20 0.049(3) 0.068(3) 0.046(2) 0.021(2) 0.0109(19) 0.020(2)
C21 0.049(2) 0.052(2) 0.053(2) 0.012(2) 0.012(2) 0.010(2)
C22 0.044(2) 0.045(2) 0.037(2) -0.0017(17) -0.0011(18) 0.0082(19)
C23 0.044(2) 0.053(2) 0.045(2) 0.0021(19) -0.0085(18) 0.0171(19)
C24 0.061(3) 0.051(3) 0.054(2) 0.003(2) 0.011(2) 0.014(2)
C25 0.066(3) 0.044(2) 0.054(3) -0.004(2) -0.006(2) 0.019(2)
C26 0.064(3) 0.053(3) 0.050(2) -0.009(2) 0.006(2) 0.025(2)
C27 0.046(2) 0.042(2) 0.049(2) -0.0095(18) -0.0058(19) 0.0094(18)
C28 0.044(2) 0.046(2) 0.049(2) -0.0065(18) 0.0084(18) 0.0071(18)
C29 0.056(3) 0.051(3) 0.057(3) -0.007(2) 0.013(2) 0.015(2)
C30 0.071(3) 0.065(3) 0.058(3) -0.017(2) 0.016(2) 0.020(3)
C31 0.058(3) 0.048(3) 0.056(2) -0.011(2) 0.020(2) -0.010(2)
C32 0.051(3) 0.041(2) 0.060(3) -0.012(2) 0.008(2) -0.002(2)
C33 0.079(4) 0.075(3) 0.065(3) -0.017(3) 0.020(3) -0.012(3)
C34 0.065(3) 0.070(3) 0.063(3) 0.011(2) 0.018(2) -0.007(3)
C35 0.057(3) 0.058(3) 0.055(3) 0.011(2) 0.008(2) 0.003(2)
C36 0.077(16) 0.080(16) 0.15(2) -0.052(16) 0.041(16) -0.038(13)
C37 0.15(2) 0.062(13) 0.086(16) -0.014(12) 0.047(16) 0.019(15)
C38 0.096(19) 0.085(18) 0.14(2) -0.035(17) 0.021(17) 0.012(15)
N1 0.046(2) 0.0463(19) 0.0403(17) -0.0111(15) -0.0065(14) 0.0141(15)
N2 0.055(2) 0.047(2) 0.050(2) -0.0101(16) 0.0050(16) 0.0078(17)
N3 0.053(2) 0.053(2) 0.059(2) -0.0082(17) 0.0193(18) 0.0065(17)
N4 0.054(10) 0.090(13) 0.106(15) -0.040(12) 0.030(10) 0.011(10)
O1 0.0444(16) 0.0511(17) 0.0466(15) -0.0083(12) -0.0124(13) 0.0071(13)
O2 0.0517(17) 0.0481(16) 0.0456(15) -0.0156(12) -0.0100(13) 0.0181(13)
O3 0.0570(18) 0.0424(15) 0.0431(15) -0.0070(12) 0.0028(13) 0.0120(13)
O4 0.0455(15) 0.0461(15) 0.0392(14) -0.0115(11) -0.0083(12) 0.0122(12)
O5 0.0571(18) 0.0463(16) 0.0443(15) 0.0064(12) 0.0133(13) 0.0100(14)
O6 0.0436(16) 0.0441(15) 0.0467(15) 0.0078(12) 0.0071(13) 0.0094(12)
O7 0.0462(16) 0.0457(15) 0.0409(14) -0.0083(12) -0.0075(12) 0.0111(13)
O8 0.067(2) 0.070(2) 0.066(2) 0.0160(16) 0.0189(18) -0.0074(17)
O9 0.024(6) 0.067(9) 0.153(14) -0.048(9) -0.014(7) 0.012(6)
Zn1 0.0439(3) 0.0441(3) 0.0388(3) -0.00804(19) -0.0090(2) 0.0122(2)
Zn2 0.0436(3) 0.0443(3) 0.0412(3) -0.01007(19) -0.0092(2) 0.0123(2)

loop_
_atom_type_symbol
_atom_type_description
_atom_type_scat_dispersion_real
_atom_type_scat_dispersion_imag
_atom_type_scat_source
C C 0.0033 0.0016 'International Tables Vol C Tables 4.2.6.8 and 6.1.1.4'
H H 0.0000 0.0000 'International Tables Vol C Tables 4.2.6.8 and 6.1.1.4'
N N 0.0061 0.0033 'International Tables Vol C Tables 4.2.6.8 and 6.1.1.4'
O O 0.0106 0.0060 'International Tables Vol C Tables 4.2.6.8 and 6.1.1.4'
Zn Zn 0.2839 1.4301 'International Tables Vol C Tables 4.2.6.8 and 6.1.1.4'

loop_
_geom_angle_atom_site_label_1
_geom_angle_atom_site_label_2
_geom_angle_atom_site_label_3
_geom_angle
_geom_angle_site_symmetry_1
_geom_angle_site_symmetry_3
O1 C1 O2 123.8(3) . .
O1 C1 C2 121.1(3) . .
O2 C1 C2 115.1(3) . .
C7 C2 C3 120.5(3) . .
C7 C2 C1 121.8(3) . .
C3 C2 C1 117.6(3) . .
C4 C3 C2 119.9(3) . .
C4 C3 H3 120.0 . .
C2 C3 H3 120.0 . .
C3 C4 C5 120.7(3) . .
C3 C4 H4 119.7 . .
C5 C4 H4 119.7 . .
C6 C5 C4 118.7(3) . .
C6 C5 C8 119.6(3) . .
C4 C5 C8 121.7(3) . .
C5 C6 C7 120.8(3) . .
C5 C6 H6 119.6 . .
C7 C6 H6 119.6 . .
C2 C7 C6 119.3(4) . .
C2 C7 H7 120.4 . .
C6 C7 H7 120.4 . .
C16 C8 C5 108.9(3) . .
C16 C8 C9 113.1(3) . 4_566
C5 C8 C9 112.7(3) . 4_566
C16 C8 H8 107.3 . .
C5 C8 H8 107.3 . .
C9 C8 H8 107.3 4_566 .
C14 C9 C10 119.6(4) . .
C14 C9 C8 116.2(4) . 4_565
C10 C9 C8 124.1(3) . 4_565
C9 C10 C11 121.0(3) . .
C9 C10 H10 119.5 . .
C11 C10 H10 119.5 . .
C12 C11 C10 119.5(4) . .
C12 C11 H11 120.2 . .
C10 C11 H11 120.2 . .
C13 C12 C11 119.2(4) . .
C13 C12 C15 119.6(3) . .
C11 C12 C15 121.0(4) . .
C12 C13 C14 120.7(3) . .
C12 C13 H13 119.7 . .
C14 C13 H13 119.7 . .
C9 C14 C13 120.0(4) . .
C9 C14 H14 120.0 . .
C13 C14 H14 120.0 . .
O3 C15 O4 125.2(4) . .
O3 C15 C12 118.2(3) . .
O4 C15 C12 116.6(3) . .
C17 C16 C21 120.3(4) . .
C17 C16 C8 123.6(3) . .
C21 C16 C8 116.0(3) . .
C16 C17 C18 119.9(4) . .
C16 C17 H17 120.1 . .
C18 C17 H17 120.1 . .
C19 C18 C17 119.9(4) . .
C19 C18 H18 120.0 . .
C17 C18 H18 120.0 . .
C18 C19 C20 120.0(3) . .
C18 C19 C22 119.8(3) . .
C20 C19 C22 119.9(3) . .
C21 C20 C19 120.4(4) . .
C21 C20 H20 119.8 . .
C19 C20 H20 119.8 . .
C20 C21 C16 119.5(4) . .
C20 C21 H21 120.3 . .
C16 C21 H21 120.3 . .
O5 C22 O6 122.8(3) . .
O5 C22 C19 119.7(3) . .
O6 C22 C19 117.2(3) . .
N1 C23 C24 119.6(4) . .
N1 C23 H23 120.2 . .
C24 C23 H23 120.2 . .
C25 C24 C23 121.0(4) . .
C25 C24 H24 119.5 . .
C23 C24 H24 119.5 . .
C24 C25 C26 119.0(4) . .
C24 C25 H25 120.5 . .
C26 C25 H25 120.5 . .
C25 C26 C27 120.4(4) . .
C25 C26 H26 119.8 . .
C27 C26 H26 119.8 . .
N1 C27 C26 119.6(4) . .
N1 C27 C28 117.1(3) . .
C26 C27 C28 123.2(4) . .
C29 C28 N2 120.3(4) . .
C29 C28 C27 123.5(4) . .
N2 C28 C27 116.2(3) . .
C28 C29 C30 120.0(4) . .
C28 C29 H29 120.0 . .
C30 C29 H29 120.0 . .
C31 C30 C29 119.7(4) . .
C31 C30 H30 120.1 . .
C29 C30 H30 120.1 . .
C32 C31 C30 119.3(4) . .
C32 C31 H31 120.4 . .
C30 C31 H31 120.4 . .
C31 C32 N2 121.6(4) . .
C31 C32 H32 119.2 . .
N2 C32 H32 119.2 . .
N3 C33 H33A 109.5 . .
N3 C33 H33B 109.5 . .
H33A C33 H33B 109.5 . .
N3 C33 H33C 109.5 . .
H33A C33 H33C 109.5 . .
H33B C33 H33C 109.5 . .
N3 C34 H34A 109.5 . .
N3 C34 H34B 109.5 . .
H34A C34 H34B 109.5 . .
N3 C34 H34C 109.5 . .
H34A C34 H34C 109.5 . .
H34B C34 H34C 109.5 . .
O8 C35 N3 111.4(4) . .
O8 C35 H35 124.3 . .
N3 C35 H35 124.3 . .
N4 C36 H36A 109.5 . .
N4 C36 H36B 109.5 . .
H36A C36 H36B 109.5 . .
N4 C36 H36C 109.5 . .
H36A C36 H36C 109.5 . .
H36B C36 H36C 109.5 . .
N4 C37 H37A 109.2 . .
N4 C37 H37B 109.9 . .
H37A C37 H37B 109.5 . .
N4 C37 H37C 109.2 . .
H37A C37 H37C 109.5 . .
H37B C37 H37C 109.5 . .
N4 C38 O9 113(2) . .
N4 C38 O9 58.1(13) . 3_766
O9 C38 O9 59.3(13) . 3_766
N4 C38 H38A 123.6 . .
O9 C38 H38A 123.8 . .
O9 C38 H38A 162.1 3_766 .
C23 N1 C27 120.4(3) . .
C23 N1 Zn2 124.8(3) . .
C27 N1 Zn2 114.7(3) . .
C32 N2 C28 119.1(3) . .
C32 N2 Zn2 126.6(3) . .
C28 N2 Zn2 113.4(3) . .
C35 N3 C33 127.3(4) . .
C35 N3 C34 119.3(4) . .
C33 N3 C34 112.8(4) . .
C36 N4 C38 119(2) . .
C36 N4 C37 116(2) . .
C38 N4 C37 123.8(18) . .
C36 N4 O9 136.5(18) . 3_766
C38 N4 O9 67.6(14) . 3_766
C37 N4 O9 78.2(14) . 3_766
C1 O1 Zn2 139.7(3) . .
C1 O2 Zn1 119.6(2) . .
C15 O3 Zn2 135.8(2) . .
C15 O4 Zn1 124.2(2) . .
C22 O6 Zn1 114.0(2) . 1_565
Zn1 O7 Zn2 102.95(12) . .
Zn1 O7 Zn2 130.84(13) . 3_656
Zn2 O7 Zn2 98.74(10) . 3_656
Zn1 O7 H7D 107.3 . .
Zn2 O7 H7D 107.3 . .
Zn2 O7 H7D 107.3 3_656 .
C38 O9 N4 157.4(17) . 3_766
C38 O9 O9 66.6(13) . 3_766
N4 O9 O9 104.3(12) 3_766 3_766
C38 O9 C38 120.7(13) . 3_766
N4 O9 C38 54.3(11) 3_766 3_766
O9 O9 C38 54.1(10) 3_766 3_766
O4 Zn1 O6 117.93(11) . 1_545
O4 Zn1 O2 106.97(12) . .
O6 Zn1 O2 107.58(11) 1_545 .
O4 Zn1 O7 106.27(11) . .
O6 Zn1 O7 106.97(11) 1_545 .
O2 Zn1 O7 111.13(11) . .
O7 Zn2 O7 81.26(10) . 3_656
O7 Zn2 O1 95.43(10) . .
O7 Zn2 O1 174.00(10) 3_656 .
O7 Zn2 N1 174.60(12) . .
O7 Zn2 N1 96.01(11) 3_656 .
O1 Zn2 N1 87.69(11) . .
O7 Zn2 O3 92.47(10) . .
O7 Zn2 O3 85.02(11) 3_656 .
O1 Zn2 O3 90.14(11) . .
N1 Zn2 O3 91.93(11) . .
O7 Zn2 N2 98.22(12) . .
O7 Zn2 N2 104.21(12) 3_656 .
O1 Zn2 N2 81.16(12) . .
N1 Zn2 N2 77.87(13) . .
O3 Zn2 N2 166.78(12) . .

loop_
_geom_bond_atom_site_label_1
_geom_bond_atom_site_label_2
_geom_bond_distance
_geom_bond_site_symmetry_2
C1 O1 1.214(4) .
C1 O2 1.310(4) .
C1 C2 1.501(5) .
C2 C7 1.381(5) .
C2 C3 1.397(5) .
C3 C4 1.364(5) .
C3 H3 0.9300 .
C4 C5 1.413(5) .
C4 H4 0.9300 .
C5 C6 1.384(5) .
C5 C8 1.538(5) .
C6 C7 1.399(5) .
C6 H6 0.9300 .
C7 H7 0.9300 .
C8 C16 1.531(5) .
C8 C9 1.553(5) 4_566
C8 H8 0.9800 .
C9 C14 1.377(5) .
C9 C10 1.386(5) .
C9 C8 1.553(5) 4_565
C10 C11 1.395(5) .
C10 H10 0.9300 .
C11 C12 1.394(5) .
C11 H11 0.9300 .
C12 C13 1.391(5) .
C12 C15 1.481(5) .
C13 C14 1.397(5) .
C13 H13 0.9300 .
C14 H14 0.9300 .
C15 O3 1.265(4) .
C15 O4 1.274(4) .
C16 C17 1.385(5) .
C16 C21 1.409(5) .
C17 C18 1.398(5) .
C17 H17 0.9300 .
C18 C19 1.392(5) .
C18 H18 0.9300 .
C19 C20 1.399(5) .
C19 C22 1.499(5) .
C20 C21 1.381(5) .
C20 H20 0.9300 .
C21 H21 0.9300 .
C22 O5 1.235(4) .
C22 O6 1.278(4) .
C23 N1 1.373(5) .
C23 C24 1.396(5) .
C23 H23 0.9300 .
C24 C25 1.382(6) .
C24 H24 0.9300 .
C25 C26 1.384(6) .
C25 H25 0.9300 .
C26 C27 1.400(5) .
C26 H26 0.9300 .
C27 N1 1.388(5) .
C27 C28 1.430(6) .
C28 C29 1.367(5) .
C28 N2 1.401(5) .
C29 C30 1.411(6) .
C29 H29 0.9300 .
C30 C31 1.391(6) .
C30 H30 0.9300 .
C31 C32 1.375(5) .
C31 H31 0.9300 .
C32 N2 1.384(5) .
C32 H32 0.9300 .
C33 N3 1.470(5) .
C33 H33A 0.9600 .
C33 H33B 0.9600 .
C33 H33C 0.9600 .
C34 N3 1.490(5) .
C34 H34A 0.9600 .
C34 H34B 0.9600 .
C34 H34C 0.9600 .
C35 O8 1.246(5) .
C35 N3 1.420(5) .
C35 H35 0.9300 .
C36 N4 1.21(2) .
C36 H36A 0.9600 .
C36 H36B 0.9600 .
C36 H36C 0.9600 .
C37 N4 1.52(3) .
C37 H37A 0.9600 .
C37 H37B 0.9601 .
C37 H37C 0.9600 .
C38 N4 1.48(3) .
C38 O9 1.49(3) .
C38 O9 1.69(3) 3_766
C38 H38A 0.9600 .
N1 Zn2 2.122(3) .
N2 Zn2 2.151(3) .
N4 O9 1.55(2) 3_766
O1 Zn2 2.119(3) .
O2 Zn1 1.958(3) .
O3 Zn2 2.134(3) .
O4 Zn1 1.935(3) .
O6 Zn1 1.935(2) 1_565
O7 Zn1 1.962(3) .
O7 Zn2 2.077(3) .
O7 Zn2 2.111(2) 3_656
O7 H7D 0.8498 .
O9 N4 1.55(2) 3_766
O9 O9 1.58(2) 3_766
O9 C38 1.69(3) 3_766
Zn1 O6 1.935(2) 1_545
Zn2 O7 2.111(3) 3_656

loop_
_geom_torsion_atom_site_label_1
_geom_torsion_atom_site_label_2
_geom_torsion_atom_site_label_3
_geom_torsion_atom_site_label_4
_geom_torsion
_geom_torsion_site_symmetry_1
_geom_torsion_site_symmetry_4
O1 C1 C2 C7 -164.8(4) . .
O2 C1 C2 C7 16.3(6) . .
O1 C1 C2 C3 16.7(6) . .
O2 C1 C2 C3 -162.2(4) . .
C7 C2 C3 C4 -0.6(7) . .
C1 C2 C3 C4 177.9(4) . .
C2 C3 C4 C5 0.0(7) . .
C3 C4 C5 C6 -0.2(6) . .
C3 C4 C5 C8 178.6(4) . .
C4 C5 C6 C7 1.1(7) . .
C8 C5 C6 C7 -177.8(4) . .
C3 C2 C7 C6 1.4(7) . .
C1 C2 C7 C6 -177.1(4) . .
C5 C6 C7 C2 -1.6(7) . .
C6 C5 C8 C16 135.2(4) . .
C4 C5 C8 C16 -43.6(5) . .
C6 C5 C8 C9 -98.4(5) . 4_566
C4 C5 C8 C9 82.7(5) . 4_566
C14 C9 C10 C11 -1.5(6) . .
C8 C9 C10 C11 174.3(4) 4_565 .
C9 C10 C11 C12 2.3(6) . .
C10 C11 C12 C13 -2.4(6) . .
C10 C11 C12 C15 -176.7(4) . .
C11 C12 C13 C14 1.6(6) . .
C15 C12 C13 C14 176.1(4) . .
C10 C9 C14 C13 0.8(6) . .
C8 C9 C14 C13 -175.4(3) 4_565 .
C12 C13 C14 C9 -0.8(6) . .
C13 C12 C15 O3 173.5(4) . .
C11 C12 C15 O3 -12.1(6) . .
C13 C12 C15 O4 -7.7(6) . .
C11 C12 C15 O4 166.7(4) . .
C5 C8 C16 C17 101.2(4) . .
C9 C8 C16 C17 -24.9(5) 4_566 .
C5 C8 C16 C21 -75.1(4) . .
C9 C8 C16 C21 158.7(3) 4_566 .
C21 C16 C17 C18 3.5(6) . .
C8 C16 C17 C18 -172.7(4) . .
C16 C17 C18 C19 -2.2(6) . .
C17 C18 C19 C20 0.9(6) . .
C17 C18 C19 C22 174.4(4) . .
C18 C19 C20 C21 -1.1(6) . .
C22 C19 C20 C21 -174.5(4) . .
C19 C20 C21 C16 2.4(6) . .
C17 C16 C21 C20 -3.6(6) . .
C8 C16 C21 C20 172.8(4) . .
C18 C19 C22 O5 10.1(6) . .
C20 C19 C22 O5 -176.5(4) . .
C18 C19 C22 O6 -164.3(3) . .
C20 C19 C22 O6 9.1(6) . .
N1 C23 C24 C25 0.3(6) . .
C23 C24 C25 C26 2.2(7) . .
C24 C25 C26 C27 -3.2(7) . .
C25 C26 C27 N1 1.5(6) . .
C25 C26 C27 C28 177.5(4) . .
N1 C27 C28 C29 173.6(4) . .
C26 C27 C28 C29 -2.4(7) . .
N1 C27 C28 N2 -7.3(5) . .
C26 C27 C28 N2 176.7(4) . .
N2 C28 C29 C30 1.8(7) . .
C27 C28 C29 C30 -179.2(4) . .
C28 C29 C30 C31 -1.5(7) . .
C29 C30 C31 C32 1.0(7) . .
C30 C31 C32 N2 -0.7(6) . .
C24 C23 N1 C27 -2.0(6) . .
C24 C23 N1 Zn2 -178.1(3) . .
C26 C27 N1 C23 1.1(6) . .
C28 C27 N1 C23 -175.1(4) . .
C26 C27 N1 Zn2 177.5(3) . .
C28 C27 N1 Zn2 1.3(4) . .
C31 C32 N2 C28 1.0(6) . .
C31 C32 N2 Zn2 169.4(3) . .
C29 C28 N2 C32 -1.5(6) . .
C27 C28 N2 C32 179.4(4) . .
C29 C28 N2 Zn2 -171.4(3) . .
C27 C28 N2 Zn2 9.4(4) . .
O8 C35 N3 C33 2.9(6) . .
O8 C35 N3 C34 173.8(4) . .
O9 C38 N4 C36 -156(2) . .
O9 C38 N4 C36 -132(2) 3_766 .
O9 C38 N4 C37 33(3) . .
O9 C38 N4 C37 57(2) 3_766 .
O9 C38 N4 O9 -24.5(18) . 3_766
O2 C1 O1 Zn2 27.1(7) . .
C2 C1 O1 Zn2 -151.7(3) . .
O1 C1 O2 Zn1 -9.8(6) . .
C2 C1 O2 Zn1 169.0(3) . .
O4 C15 O3 Zn2 -4.1(6) . .
C12 C15 O3 Zn2 174.6(2) . .
O3 C15 O4 Zn1 1.7(6) . .
C12 C15 O4 Zn1 -177.0(2) . .
O5 C22 O6 Zn1 6.9(5) . 1_565
C19 C22 O6 Zn1 -178.9(3) . 1_565
N4 C38 O9 N4 94(4) . 3_766
O9 C38 O9 N4 70(4) 3_766 3_766
N4 C38 O9 O9 24.2(19) . 3_766
N4 C38 O9 C38 24.2(19) . 3_766
O9 C38 O9 C38 -0.003(2) 3_766 3_766
C15 O4 Zn1 O6 154.2(3) . 1_545
C15 O4 Zn1 O2 -84.5(3) . .
C15 O4 Zn1 O7 34.3(3) . .
C1 O2 Zn1 O4 81.9(3) . .
C1 O2 Zn1 O6 -150.5(3) . 1_545
C1 O2 Zn1 O7 -33.7(3) . .
Zn2 O7 Zn1 O4 -60.49(13) . .
Zn2 O7 Zn1 O4 53.39(19) 3_656 .
Zn2 O7 Zn1 O6 172.69(10) . 1_545
Zn2 O7 Zn1 O6 -73.4(2) 3_656 1_545
Zn2 O7 Zn1 O2 55.53(15) . .
Zn2 O7 Zn1 O2 169.42(16) 3_656 .
Zn1 O7 Zn2 O7 135.59(17) . 3_656
Zn2 O7 Zn2 O7 0.0 3_656 3_656
Zn1 O7 Zn2 O1 -39.37(12) . .
Zn2 O7 Zn2 O1 -174.96(11) 3_656 .
Zn1 O7 Zn2 O3 51.01(12) . .
Zn2 O7 Zn2 O3 -84.58(12) 3_656 .
Zn1 O7 Zn2 N2 -121.19(13) . .
Zn2 O7 Zn2 N2 103.23(13) 3_656 .
C1 O1 Zn2 O7 3.9(4) . .
C1 O1 Zn2 N1 179.5(4) . .
C1 O1 Zn2 O3 -88.5(4) . .
C1 O1 Zn2 N2 101.4(4) . .
C23 N1 Zn2 O7 -77.6(3) . 3_656
C27 N1 Zn2 O7 106.1(3) . 3_656
C23 N1 Zn2 O1 97.6(3) . .
C27 N1 Zn2 O1 -78.6(3) . .
C23 N1 Zn2 O3 7.6(3) . .
C27 N1 Zn2 O3 -168.7(3) . .
C23 N1 Zn2 N2 179.1(3) . .
C27 N1 Zn2 N2 2.8(3) . .
C15 O3 Zn2 O7 -27.1(4) . .
C15 O3 Zn2 O7 -108.1(4) . 3_656
C15 O3 Zn2 O1 68.4(4) . .
C15 O3 Zn2 N1 156.1(4) . .
C15 O3 Zn2 N2 117.0(6) . .
C32 N2 Zn2 O7 8.2(3) . .
C28 N2 Zn2 O7 177.2(3) . .
C32 N2 Zn2 O7 91.2(3) . 3_656
C28 N2 Zn2 O7 -99.8(3) . 3_656
C32 N2 Zn2 O1 -86.1(3) . .
C28 N2 Zn2 O1 83.0(3) . .
C32 N2 Zn2 N1 -175.6(4) . .
C28 N2 Zn2 N1 -6.6(3) . .
C32 N2 Zn2 O3 -135.4(5) . .
C28 N2 Zn2 O3 33.6(7) . .
